data_7002883
loop_
_publ_author_name
'Chakraborty, Joy'
'Ray, Aurkie'
'Pilet, Guillaume'
'Chastanet, Guillaume'
'Luneau, Dominique'
'Ziessel, Raymond F.'
'Charbonni\`ere, Lo\"ic J.'
'Carrella, Luca'
'Rentschler, Eva'
'El Fallah, M. S.'
'Mitra, Samiran'

_publ_section_title
;
 Syntheses, characterisation, magnetism and photoluminescence of a
 homodinuclear Ln(III)-Schiff base family
;
_journal_coden_ASTM DTARAF
_journal_issue 46
_journal_name_full 'Dalton Transactions'
_journal_page_first 10263
_journal_page_last 10272
_journal_paper_doi 10.1039/b908910a
_journal_year 2009
_chemical_formula_moiety 'C36 H38 N8 O10 Sm2'
_chemical_formula_sum 'C36 H38 N8 O10 Sm2'
_chemical_formula_weight 1043.55
_space_group_IT_number 14
_symmetry_cell_setting monoclinic
_symmetry_space_group_name_Hall '-P 2yn'
_symmetry_space_group_name_H-M 'P 1 21/n 1'
_atom_sites_solution_hydrogens geom
_atom_sites_solution_primary direct
_cell_angle_alpha 90
_cell_angle_beta 110.205(2)
_cell_angle_gamma 90
_cell_formula_units_Z 2
_cell_length_a 12.8175(6)
_cell_length_b 11.8739(4)
_cell_length_c 13.7328(7)
_cell_measurement_reflns_used 20642
_cell_measurement_temperature 120(2)
_cell_measurement_theta_max 28
_cell_measurement_theta_min 1
_cell_volume 1961.43(15)
_computing_cell_refinement 'DENZO/SCALEPACK (Otwinowski & Minor, 1997)'
_computing_data_collection 'COLLECT (Nonius, 1997-2001).'
_computing_data_reduction 'DENZO/SCALEPACK (Otwinowski & Minor, 1997)'
_computing_molecular_graphics 'CAMERON (Watkin et al., 1996)'
_computing_publication_material 'CRYSTALS (Betteridge et al., 2003)'
_computing_structure_refinement 'CRYSTALS (Betteridge et al., 2003)'
_computing_structure_solution 'SIR97 (Altomare et al., 1999)'
_diffrn_ambient_temperature 120(2)
_diffrn_measured_fraction_theta_full 0.995
_diffrn_measured_fraction_theta_max 0.993
_diffrn_measurement_device 'Nonius KappaCCD'
_diffrn_measurement_device_type Area
_diffrn_measurement_method \w/2\q
_diffrn_radiation_monochromator graphite
_diffrn_radiation_type 'Mo K\a'
_diffrn_radiation_wavelength 0.71073
_diffrn_reflns_av_R_equivalents 0.104
_diffrn_reflns_limit_h_max 16
_diffrn_reflns_limit_h_min -12
_diffrn_reflns_limit_k_max 15
_diffrn_reflns_limit_k_min -15
_diffrn_reflns_limit_l_max 15
_diffrn_reflns_limit_l_min -18
_diffrn_reflns_number 14195
_diffrn_reflns_theta_full 26.938
_diffrn_reflns_theta_max 27.772
_diffrn_reflns_theta_min 1.875
_diffrn_standards_number 0
_exptl_absorpt_coefficient_mu 3.030
_exptl_absorpt_correction_T_max 0.89
_exptl_absorpt_correction_T_min 0.76
_exptl_absorpt_correction_type multi-scan
_exptl_absorpt_process_details 'DENZO/SCALEPACK (Otwinowski & Minor, 1997)'
_exptl_crystal_colour colourless
_exptl_crystal_density_diffrn 1.767
_exptl_crystal_density_method 'not measured'
_exptl_crystal_description plate
_exptl_crystal_F_000 1028
_exptl_crystal_size_max 0.11
_exptl_crystal_size_mid 0.09
_exptl_crystal_size_min 0.04
_refine_diff_density_max 1.54
_refine_diff_density_min -1.09
_refine_ls_extinction_method None
_refine_ls_goodness_of_fit_ref 1.1345
_refine_ls_hydrogen_treatment constr
_refine_ls_matrix_type full
_refine_ls_number_parameters 253
_refine_ls_number_reflns 2522
_refine_ls_number_restraints 0
_refine_ls_R_factor_all 0.0983
_refine_ls_R_factor_gt 0.0433
_refine_ls_shift/su_max 0.000491
_refine_ls_structure_factor_coef F
_refine_ls_weighting_details
;
Method, part 1, Chebychev polynomial, (Watkin, 1994, Prince, 1982)
[weight] = 1.0/[A~0~*T~0~(x)+A~1~*T~1~(x) ... +A~n-1~]*T~n-1~(x)]
where A~i~ are the Chebychev coefficients listed below and x= Fcalc/Fmax
Method = Robust Weighting (Prince, 1982)
W = [weight] * [1-(deltaF/6*sigmaF)^2^]^2^
A~i~ are:
0.309 0.148 0.195 0.752E-01 0.608E-01
;
_refine_ls_weighting_scheme calc
_refine_ls_wR_factor_all 0.0789
_refine_ls_wR_factor_gt 0.0419
_refine_ls_wR_factor_ref 0.0419
_reflns_limit_h_max 15
_reflns_limit_h_min -16
_reflns_limit_k_max 15
_reflns_limit_k_min 0
_reflns_limit_l_max 18
_reflns_limit_l_min 0
_reflns_number_gt 2522
_reflns_number_total 4589
_reflns_threshold_expression I>2.0\s(I)
_oxford_diffrn_Wilson_B_factor 0.00
_oxford_diffrn_Wilson_scale 0.00
_oxford_refine_ls_r_factor_ref 0.0433
_oxford_refine_ls_scale 0.06529(11)
_oxford_reflns_number_all 4570
_oxford_reflns_threshold_expression_ref I>2.0\s(I)
_cod_data_source_file B908910A.txt
_cod_data_source_block 3
_cod_depositor_comments
;
The following automatic conversions were performed:
'_symmetry_cell_setting' value 'Monoclinic' changed to 'monoclinic'
according to '/home/saulius/struct/CIF-dictionaries/cif_core.dic'
dictionary named 'cif_core.dic' version 2.4.1 from 2010-06-29.

Automatic conversion script
Id: cif_fix_enum 1527 2010-12-29 10:47:43Z saulius 
;
_cod_original_sg_symbol_H-M 'P 1 21/n 1 '
_cod_database_code 7002883

loop_
_symmetry_equiv_pos_as_xyz
x,y,z
-x,-y,-z
-x+1/2,y+1/2,-z+1/2
x+1/2,-y+1/2,z+1/2

loop_
_atom_site_label
_atom_site_type_symbol
_atom_site_fract_x
_atom_site_fract_y
_atom_site_fract_z
_atom_site_U_iso_or_equiv
_atom_site_occupancy
_atom_site_adp_type
_atom_site_refinement_flags_posn
_atom_site_refinement_flags_adp
_atom_site_refinement_flags_occupancy
_atom_site_disorder_assembly
_atom_site_disorder_group
_oxford_atom_site_special_shape
_atom_site_attached_hydrogens
Sm1 Sm 0.51638(3) 0.15909(4) 0.52628(3) 0.0210 1.0000 Uani . . . . . . .
O27 O 0.5418(5) -0.0201(5) 0.6050(5) 0.0259 1.0000 Uani . . . . . . .
C26 C 0.5476(7) -0.0351(7) 0.7035(6) 0.0235 1.0000 Uani . . . . . . .
C25 C 0.6419(7) -0.0805(7) 0.7778(6) 0.0229 1.0000 Uani . . . . . . .
C24 C 0.6454(8) -0.1046(7) 0.8769(7) 0.0304 1.0000 Uani . . . . . . .
C23 C 0.5554(8) -0.0850(8) 0.9071(7) 0.0348 1.0000 Uani . . . . . . .
C22 C 0.4617(8) -0.0371(7) 0.8362(7) 0.0327 1.0000 Uani . . . . . . .
C21 C 0.4559(7) -0.0092(7) 0.7352(7) 0.0259 1.0000 Uani . . . . . . .
C20 C 0.3569(7) 0.0492(7) 0.6680(6) 0.0263 1.0000 Uani . . . . . . .
N19 N 0.3536(5) 0.1135(6) 0.5923(5) 0.0255 1.0000 Uani . . . . . . .
C18 C 0.2449(6) 0.1643(9) 0.5324(6) 0.0275 1.0000 Uani . . . . . . .
C17 C 0.2636(7) 0.2771(7) 0.4935(7) 0.0325 1.0000 Uani . . . . . . .
N16 N 0.3343(6) 0.2670(6) 0.4296(5) 0.0288 1.0000 Uani . . . . . . .
C15 C 0.3595(7) 0.3753(7) 0.3892(7) 0.0327 1.0000 Uani . . . . . . .
C14 C 0.4301(7) 0.3526(8) 0.3237(6) 0.0293 1.0000 Uani . . . . . . .
N13 N 0.5296(6) 0.2837(6) 0.3789(5) 0.0283 1.0000 Uani . . . . . . .
C12 C 0.6077(7) 0.2868(7) 0.3407(7) 0.0317 1.0000 Uani . . . . . . .
C11 C 0.7136(7) 0.2316(7) 0.3780(7) 0.0287 1.0000 Uani . . . . . . .
C10 C 0.7819(9) 0.2407(11) 0.3170(9) 0.0544 1.0000 Uani . . . . . . .
C9 C 0.8849(9) 0.1905(10) 0.3464(9) 0.0588 1.0000 Uani . . . . . . .
C8 C 0.9228(8) 0.1298(8) 0.4377(9) 0.0466 1.0000 Uani . . . . . . .
C7 C 0.8590(7) 0.1196(7) 0.4994(8) 0.0337 1.0000 Uani . . . . . . .
C6 C 0.7520(6) 0.1668(8) 0.4712(6) 0.0275 1.0000 Uani . . . . . . .
O5 O 0.6910(4) 0.1548(6) 0.5305(4) 0.0297 1.0000 Uani . . . . . . .
N1 N 0.5862(6) 0.3140(7) 0.7083(6) 0.0315 1.0000 Uani . . . . . . .
O3 O 0.5253(5) 0.3454(6) 0.6164(4) 0.0333 1.0000 Uani . . . . . . .
O2 O 0.6134(5) 0.2102(4) 0.7164(4) 0.0293 1.0000 Uani . . . . . . .
O4 O 0.6163(5) 0.3790(5) 0.7810(5) 0.0307 1.0000 Uani . . . . . . .
H251 H 0.7039 -0.0951 0.7595 0.0270 1.0000 Uiso R . . . . . .
H241 H 0.7106 -0.1348 0.9250 0.0349 1.0000 Uiso R . . . . . .
H231 H 0.5573 -0.1034 0.9738 0.0410 1.0000 Uiso R . . . . . .
H221 H 0.4006 -0.0230 0.8565 0.0398 1.0000 Uiso R . . . . . .
H201 H 0.2911 0.0394 0.6815 0.0329 1.0000 Uiso R . . . . . .
H181 H 0.1997 0.1721 0.5755 0.0330 1.0000 Uiso R . . . . . .
H182 H 0.2074 0.1160 0.4738 0.0329 1.0000 Uiso R . . . . . .
H171 H 0.3006 0.3255 0.5521 0.0371 1.0000 Uiso R . . . . . .
H172 H 0.1930 0.3101 0.4535 0.0371 1.0000 Uiso R . . . . . .
H151 H 0.3993 0.4237 0.4472 0.0349 1.0000 Uiso R . . . . . .
H152 H 0.2914 0.4123 0.3480 0.0350 1.0000 Uiso R . . . . . .
H141 H 0.4541 0.4242 0.3040 0.0341 1.0000 Uiso R . . . . . .
H142 H 0.3860 0.3126 0.2617 0.0338 1.0000 Uiso R . . . . . .
H121 H 0.5939 0.3302 0.2813 0.0360 1.0000 Uiso R . . . . . .
H101 H 0.7564 0.2810 0.2551 0.0690 1.0000 Uiso R . . . . . .
H91 H 0.9289 0.1972 0.3051 0.0771 1.0000 Uiso R . . . . . .
H81 H 0.9925 0.0956 0.4581 0.0579 1.0000 Uiso R . . . . . .
H71 H 0.8867 0.0806 0.5619 0.0410 1.0000 Uiso R . . . . . .
H14 H 0.2964 0.2259 0.3745 0.0381 1.0000 Uiso R . . . . . .

loop_
_atom_site_aniso_label
_atom_site_aniso_U_11
_atom_site_aniso_U_22
_atom_site_aniso_U_33
_atom_site_aniso_U_23
_atom_site_aniso_U_13
_atom_site_aniso_U_12
Sm1 0.02191(17) 0.01780(17) 0.02077(18) -0.0008(2) 0.00413(12) 0.0010(2)
O27 0.032(3) 0.020(3) 0.023(3) -0.001(3) 0.007(3) 0.002(3)
C26 0.030(4) 0.018(4) 0.019(4) -0.003(4) 0.004(3) 0.006(4)
C25 0.026(4) 0.022(4) 0.020(4) 0.004(3) 0.006(3) 0.004(3)
C24 0.037(5) 0.027(5) 0.025(4) 0.002(4) 0.007(4) -0.001(4)
C23 0.053(6) 0.031(5) 0.018(4) 0.003(4) 0.009(4) 0.004(4)
C22 0.040(5) 0.026(4) 0.037(5) -0.002(4) 0.019(4) 0.003(4)
C21 0.029(5) 0.016(4) 0.032(5) -0.004(3) 0.010(4) 0.000(3)
C20 0.033(5) 0.023(4) 0.026(4) -0.004(3) 0.014(4) -0.003(4)
N19 0.018(3) 0.032(4) 0.024(3) -0.002(3) 0.005(3) 0.003(3)
C18 0.019(4) 0.034(4) 0.029(4) 0.001(5) 0.008(3) -0.003(4)
C17 0.025(4) 0.029(5) 0.038(5) 0.000(4) 0.004(4) 0.013(4)
N16 0.027(4) 0.024(4) 0.026(4) -0.005(3) -0.003(3) 0.001(3)
C15 0.026(4) 0.024(4) 0.038(5) 0.002(4) -0.002(4) 0.008(3)
C14 0.032(4) 0.026(5) 0.026(4) -0.003(4) 0.005(3) -0.001(4)
N13 0.033(4) 0.017(4) 0.028(4) 0.002(3) 0.002(3) 0.001(3)
C12 0.040(5) 0.027(5) 0.024(4) 0.006(4) 0.005(4) 0.002(4)
C11 0.031(5) 0.024(4) 0.031(5) -0.002(4) 0.011(4) -0.005(4)
C10 0.056(7) 0.058(7) 0.059(7) 0.009(6) 0.031(6) 0.005(6)
C9 0.050(7) 0.074(9) 0.068(8) 0.012(7) 0.042(6) 0.000(6)
C8 0.038(6) 0.037(6) 0.071(8) 0.001(5) 0.027(5) 0.000(4)
C7 0.032(5) 0.023(4) 0.047(5) -0.008(4) 0.014(4) -0.008(4)
C6 0.026(4) 0.021(4) 0.036(4) -0.005(4) 0.012(3) -0.006(4)
O5 0.026(3) 0.032(3) 0.034(3) 0.003(3) 0.014(2) 0.002(3)
N1 0.017(3) 0.041(6) 0.037(4) -0.002(4) 0.011(3) -0.002(3)
O3 0.040(3) 0.026(3) 0.022(3) -0.005(3) -0.005(2) 0.003(4)
O2 0.043(4) 0.010(3) 0.024(3) 0.000(2) -0.001(3) 0.004(2)
O4 0.036(4) 0.029(3) 0.024(3) -0.006(3) 0.007(3) -0.004(3)

loop_
_atom_type_symbol
_atom_type_scat_dispersion_real
_atom_type_scat_dispersion_imag
_atom_type_scat_Cromer_Mann_a1
_atom_type_scat_Cromer_Mann_b1
_atom_type_scat_Cromer_Mann_a2
_atom_type_scat_Cromer_Mann_b2
_atom_type_scat_Cromer_Mann_a3
_atom_type_scat_Cromer_Mann_b3
_atom_type_scat_Cromer_Mann_a4
_atom_type_scat_Cromer_Mann_b4
_atom_type_scat_Cromer_Mann_c
_atom_type_scat_source
C 0.0033 0.0016 2.3100 20.8439 1.0200 10.2075 1.5886 0.5687 0.8650 51.6512 0.2156 'International Tables Vol C 4.2.6.8 and 6.1.1.4'
H 0.0000 0.0000 0.4930 10.5109 0.3229 26.1257 0.1402 3.1424 0.0408 57.7998 0.0030 'International Tables Vol C 4.2.6.8 and 6.1.1.4'
N 0.0061 0.0033 12.2126 0.0057 3.1322 9.8933 2.0125 28.9975 1.1663 0.5826 -11.5290 'International Tables Vol C 4.2.6.8 and 6.1.1.4'
O 0.0106 0.0060 3.0485 13.2771 2.2868 5.7011 1.5463 0.3239 0.8670 32.9089 0.2508 'International Tables Vol C 4.2.6.8 and 6.1.1.4'
Sm -0.1638 3.4418 24.0042 2.4727 19.4258 0.1965 13.4396 14.3996 2.8960 128.0070 2.2096 'International Tables Vol C 4.2.6.8 and 6.1.1.4'

loop_
_geom_angle_atom_site_label_1
_geom_angle_site_symmetry_1
_geom_angle_atom_site_label_2
_geom_angle_site_symmetry_2
_geom_angle_atom_site_label_3
_geom_angle_site_symmetry_3
_geom_angle
_geom_angle_publ_flag
O27 2_656 Sm1 . O27 . 71.2(2) yes
O27 2_656 Sm1 . N19 . 92.3(2) yes
O27 . Sm1 . N19 . 69.7(2) yes
O27 2_656 Sm1 . N16 . 87.9(2) yes
O27 . Sm1 . N16 . 129.7(2) yes
N19 . Sm1 . N16 . 66.0(2) yes
O27 2_656 Sm1 . N13 . 83.7(2) yes
O27 . Sm1 . N13 . 148.0(2) yes
N19 . Sm1 . N13 . 132.5(2) yes
N16 . Sm1 . N13 . 66.6(2) yes
O27 2_656 Sm1 . O5 . 93.1(2) yes
O27 . Sm1 . O5 . 89.4(2) yes
N19 . Sm1 . O5 . 155.3(2) yes
N16 . Sm1 . O5 . 138.3(2) yes
N13 . Sm1 . O5 . 72.1(2) yes
O27 2_656 Sm1 . O3 . 159.4(2) yes
O27 . Sm1 . O3 . 126.31(18) yes
N19 . Sm1 . O3 . 85.3(2) yes
N16 . Sm1 . O3 . 72.4(2) yes
N13 . Sm1 . O3 . 82.9(2) yes
O27 2_656 Sm1 . O2 . 149.39(19) yes
O27 . Sm1 . O2 . 78.69(19) yes
N19 . Sm1 . O2 . 81.9(2) yes
N16 . Sm1 . O2 . 116.2(2) yes
N13 . Sm1 . O2 . 122.0(2) yes
O5 . Sm1 . O3 . 97.6(2) yes
O5 . Sm1 . O2 . 81.3(2) yes
O3 . Sm1 . O2 . 50.49(18) yes
Sm1 2_656 O27 . Sm1 . 108.8(2) yes
Sm1 2_656 O27 . C26 . 124.7(5) yes
Sm1 . O27 . C26 . 122.2(5) yes
O27 . C26 . C25 . 121.4(8) yes
O27 . C26 . C21 . 121.2(7) yes
C25 . C26 . C21 . 117.3(8) yes
C26 . C25 . C24 . 121.9(8) yes
C26 . C25 . H251 . 118.8 no
C24 . C25 . H251 . 119.3 no
C25 . C24 . C23 . 121.3(8) yes
C25 . C24 . H241 . 119.5 no
C23 . C24 . H241 . 119.2 no
C24 . C23 . C22 . 118.2(8) yes
C24 . C23 . H231 . 121.1 no
C22 . C23 . H231 . 120.7 no
C23 . C22 . C21 . 122.1(9) yes
C23 . C22 . H221 . 118.7 no
C21 . C22 . H221 . 119.3 no
C26 . C21 . C22 . 119.0(8) yes
C26 . C21 . C20 . 122.6(8) yes
C22 . C21 . C20 . 118.3(8) yes
C21 . C20 . N19 . 125.1(8) yes
C21 . C20 . H201 . 117.6 no
N19 . C20 . H201 . 117.3 no
Sm1 . N19 . C20 . 127.0(5) yes
Sm1 . N19 . C18 . 115.8(5) yes
C20 . N19 . C18 . 117.1(7) yes
N19 . C18 . C17 . 109.2(6) yes
N19 . C18 . H181 . 110.3 no
C17 . C18 . H181 . 109.7 no
N19 . C18 . H182 . 108.8 no
C17 . C18 . H182 . 109.3 no
H181 . C18 . H182 . 109.6 no
C18 . C17 . N16 . 110.4(7) yes
C18 . C17 . H171 . 109.2 no
N16 . C17 . H171 . 108.6 no
C18 . C17 . H172 . 109.5 no
N16 . C17 . H172 . 110.1 no
H171 . C17 . H172 . 109.0 no
Sm1 . N16 . C17 . 111.5(5) yes
Sm1 . N16 . C15 . 110.3(5) yes
C17 . N16 . C15 . 114.3(7) yes
Sm1 . N16 . H14 . 107.2 no
C17 . N16 . H14 . 106.6 no
C15 . N16 . H14 . 106.5 no
N16 . C15 . C14 . 108.8(7) yes
N16 . C15 . H151 . 109.0 no
C14 . C15 . H151 . 110.0 no
N16 . C15 . H152 . 110.1 no
C14 . C15 . H152 . 109.9 no
H151 . C15 . H152 . 108.9 no
C15 . C14 . N13 . 112.4(7) yes
C15 . C14 . H141 . 108.8 no
N13 . C14 . H141 . 109.0 no
C15 . C14 . H142 . 108.9 no
N13 . C14 . H142 . 108.5 no
H141 . C14 . H142 . 109.3 no
C14 . N13 . Sm1 . 116.3(5) yes
C14 . N13 . C12 . 115.5(7) yes
Sm1 . N13 . C12 . 127.9(6) yes
N13 . C12 . C11 . 128.2(8) yes
N13 . C12 . H121 . 115.8 no
C11 . C12 . H121 . 116.0 no
C12 . C11 . C10 . 117.3(9) yes
C12 . C11 . C6 . 123.9(8) yes
C10 . C11 . C6 . 118.8(8) yes
C11 . C10 . C9 . 121.5(11) yes
C11 . C10 . H101 . 119.2 no
C9 . C10 . H101 . 119.2 no
C10 . C9 . C8 . 119.5(10) yes
C10 . C9 . H91 . 120.4 no
C8 . C9 . H91 . 120.1 no
C9 . C8 . C7 . 120.6(10) yes
C9 . C8 . H81 . 120.0 no
C7 . C8 . H81 . 119.4 no
C8 . C7 . C6 . 121.8(9) yes
C8 . C7 . H71 . 119.6 no
C6 . C7 . H71 . 118.6 no
C11 . C6 . C7 . 117.6(8) yes
C11 . C6 . O5 . 121.2(7) yes
C7 . C6 . O5 . 121.1(8) yes
C6 . O5 . Sm1 . 142.2(5) yes
O3 . N1 . O2 . 114.8(7) yes
O3 . N1 . O4 . 122.3(8) yes
O2 . N1 . O4 . 122.8(7) yes
Sm1 . O3 . N1 . 97.9(5) yes
Sm1 . O2 . N1 . 96.8(5) yes

loop_
_geom_bond_atom_site_label_1
_geom_bond_site_symmetry_1
_geom_bond_atom_site_label_2
_geom_bond_site_symmetry_2
_geom_bond_distance
_geom_bond_publ_flag
Sm1 . O27 2_656 2.366(6) yes
Sm1 . O27 . 2.358(6) yes
Sm1 . N19 . 2.603(7) yes
Sm1 . N16 . 2.591(7) yes
Sm1 . N13 . 2.560(7) yes
Sm1 . O5 . 2.220(5) yes
Sm1 . O3 . 2.518(7) yes
Sm1 . O2 . 2.548(5) yes
O27 . C26 . 1.341(9) yes
C26 . C25 . 1.393(11) yes
C26 . C21 . 1.421(11) yes
C25 . C24 . 1.376(11) yes
C25 . H251 . 0.929 no
C24 . C23 . 1.375(13) yes
C24 . H241 . 0.938 no
C23 . C22 . 1.380(12) yes
C23 . H231 . 0.933 no
C22 . C21 . 1.403(12) yes
C22 . H221 . 0.933 no
C21 . C20 . 1.460(12) yes
C20 . N19 . 1.278(10) yes
C20 . H201 . 0.931 no
N19 . C18 . 1.480(10) yes
C18 . C17 . 1.492(13) yes
C18 . H181 . 0.965 no
C18 . H182 . 0.970 no
C17 . N16 . 1.469(11) yes
C17 . H171 . 0.969 no
C17 . H172 . 0.965 no
N16 . C15 . 1.480(11) yes
N16 . H14 . 0.890 no
C15 . C14 . 1.505(12) yes
C15 . H151 . 0.972 no
C15 . H152 . 0.966 no
C14 . N13 . 1.484(11) yes
C14 . H141 . 0.974 no
C14 . H142 . 0.968 no
N13 . C12 . 1.281(11) yes
C12 . C11 . 1.433(12) yes
C12 . H121 . 0.929 no
C11 . C10 . 1.408(13) yes
C11 . C6 . 1.427(12) yes
C10 . C9 . 1.376(15) yes
C10 . H101 . 0.932 no
C9 . C8 . 1.381(15) yes
C9 . H91 . 0.931 no
C8 . C7 . 1.372(13) yes
C8 . H81 . 0.932 no
C7 . C6 . 1.406(12) yes
C7 . H71 . 0.931 no
C6 . O5 . 1.317(9) yes
N1 . O3 . 1.288(9) yes
N1 . O2 . 1.276(9) yes
N1 . O4 . 1.214(9) yes

loop_
_geom_hbond_atom_site_label_D
_geom_hbond_site_symmetry_D
_geom_hbond_atom_site_label_H
_geom_hbond_site_symmetry_H
_geom_hbond_atom_site_label_A
_geom_hbond_site_symmetry_A
_geom_hbond_angle_DHA
_geom_hbond_distance_DH
_geom_hbond_distance_HA
_geom_hbond_distance_DA
_geom_hbond_publ_flag
C25 . H251 . O4 3_646 175 0.93 2.57 3.495(13) yes
C18 . H182 . O4 4_454 141 0.97 2.50 3.312(13) yes
C15 . H151 . O3 . 122 0.97 2.51 3.131(13) yes
N16 . H14 . O4 4_454 146 0.89 2.55 3.322(13) yes
